data_7005042
loop_
_publ_author_name
'Qian, Jing'
'Gu, Wen'
'Liu, Hui'
'Gao, Fengxian'
'Feng, Li'
'Yan, Shiping'
'Liao, Daizheng'
'Cheng, Peng'

_publ_section_title
;
 The first dinuclear copper(II) and zinc(II) complexes containing novel
 Bis-TACN: syntheses, structures, and DNA cleavage activities.
;
_journal_issue 10
_journal_name_full 'Dalton transactions (Cambridge, England : 2003)'
_journal_page_first 1060
_journal_page_last 1066
_journal_paper_doi 10.1039/b615148e
_journal_year 2007
_chemical_formula_sum 'C30 H44 Cl2 N6 O10 Zn2'
_chemical_formula_weight 850.35
_chemical_name_systematic
;
?
;
_space_group_IT_number 2
_symmetry_cell_setting triclinic
_symmetry_space_group_name_Hall '-P 1'
_symmetry_space_group_name_H-M 'P -1'
_atom_sites_solution_hydrogens geom
_atom_sites_solution_primary direct
_atom_sites_solution_secondary difmap
_audit_creation_method SHELXL-97
_cell_angle_alpha 86.368(2)
_cell_angle_beta 85.878(2)
_cell_angle_gamma 88.869(2)
_cell_formula_units_Z 2
_cell_length_a 9.4956(13)
_cell_length_b 10.7621(14)
_cell_length_c 17.158(2)
_cell_measurement_reflns_used 2926
_cell_measurement_temperature 294(2)
_cell_measurement_theta_max 24.56
_cell_measurement_theta_min 2.15
_cell_volume 1745.2(4)
_computing_cell_refinement 'Bruker SMART'
_computing_data_collection 'Bruker SMART'
_computing_data_reduction 'Bruker SAINT'
_computing_molecular_graphics 'Bruker SHELXTL'
_computing_publication_material 'Bruker SHELXTL'
_computing_structure_refinement 'SHELXL-97 (Sheldrick, 1997)'
_computing_structure_solution 'SHELXS-97 (Sheldrick, 1990)'
_diffrn_ambient_temperature 294(2)
_diffrn_measured_fraction_theta_full 0.986
_diffrn_measured_fraction_theta_max 0.986
_diffrn_measurement_device_type 'CCD area detector'
_diffrn_measurement_method 'phi and omega scans'
_diffrn_radiation_monochromator graphite
_diffrn_radiation_source 'fine-focus sealed tube'
_diffrn_radiation_type MoK\a
_diffrn_radiation_wavelength 0.71073
_diffrn_reflns_av_R_equivalents 0.0164
_diffrn_reflns_av_sigmaI/netI 0.0340
_diffrn_reflns_limit_h_max 9
_diffrn_reflns_limit_h_min -11
_diffrn_reflns_limit_k_max 12
_diffrn_reflns_limit_k_min -12
_diffrn_reflns_limit_l_max 17
_diffrn_reflns_limit_l_min -20
_diffrn_reflns_number 9548
_diffrn_reflns_theta_full 25.02
_diffrn_reflns_theta_max 25.02
_diffrn_reflns_theta_min 1.90
_exptl_absorpt_coefficient_mu 1.592
_exptl_absorpt_correction_T_max 1.000000
_exptl_absorpt_correction_T_min 0.805837
_exptl_absorpt_correction_type multi-scan
_exptl_absorpt_process_details sadabs
_exptl_crystal_colour colorless
_exptl_crystal_density_diffrn 1.618
_exptl_crystal_density_meas 0
_exptl_crystal_density_method 'not measured'
_exptl_crystal_description block
_exptl_crystal_F_000 880
_exptl_crystal_size_max 0.24
_exptl_crystal_size_mid 0.22
_exptl_crystal_size_min 0.18
_refine_diff_density_max 0.894
_refine_diff_density_min -0.646
_refine_diff_density_rms 0.088
_refine_ls_extinction_method none
_refine_ls_goodness_of_fit_ref 1.077
_refine_ls_hydrogen_treatment constr
_refine_ls_matrix_type full
_refine_ls_number_parameters 525
_refine_ls_number_reflns 6086
_refine_ls_number_restraints 202
_refine_ls_restrained_S_all 1.138
_refine_ls_R_factor_all 0.0746
_refine_ls_R_factor_gt 0.0550
_refine_ls_shift/su_max 0.004
_refine_ls_shift/su_mean 0.000
_refine_ls_structure_factor_coef Fsqd
_refine_ls_weighting_details 'calc w=1/[\s^2^(Fo^2^)+(0.0943P)^2^+1.9808P] where P=(Fo^2^+2Fc^2^)/3'
_refine_ls_weighting_scheme calc
_refine_ls_wR_factor_gt 0.1522
_refine_ls_wR_factor_ref 0.1660
_reflns_number_gt 4535
_reflns_number_total 6086
_reflns_threshold_expression >2sigma(I)
_cod_data_source_file b615148e.txt
_cod_data_source_block 60625a
_cod_depositor_comments
;
The following automatic conversions were performed:
'_symmetry_cell_setting' value 'Triclinic' changed to 'triclinic'
according to '/home/saulius/struct/CIF-dictionaries/cif_core.dic'
dictionary named 'cif_core.dic' version 2.4.1 from
2010-06-29.

'_refine_ls_hydrogen_treatment' value 'Constr' changed to
'constr' according to '/home/saulius/struct/CIF-dictionaries/cif_core.dic'
dictionary named 'cif_core.dic' version 2.4.1 from 2010-06-29.

Automatic conversion script
Id: cif_fix_enum 1527 2010-12-29 10:47:43Z saulius 
;
_cod_original_sg_symbol_H-M P-1
_cod_database_code 7005042

loop_
_symmetry_equiv_pos_as_xyz
'x, y, z'
'-x, -y, -z'

loop_
_atom_site_label
_atom_site_type_symbol
_atom_site_fract_x
_atom_site_fract_y
_atom_site_fract_z
_atom_site_U_iso_or_equiv
_atom_site_adp_type
_atom_site_occupancy
_atom_site_symmetry_multiplicity
_atom_site_calc_flag
_atom_site_refinement_flags
_atom_site_disorder_assembly
_atom_site_disorder_group
Zn1 Zn 0.57383(6) 0.88539(5) 0.03770(3) 0.0415(2) Uani 1 1 d . . .
Zn2 Zn 0.60704(6) 0.42153(5) 0.45243(3) 0.0442(2) Uani 1 1 d . . .
O1 O 0.4304(4) 1.0133(4) 0.0619(2) 0.0533(10) Uani 1 1 d . . .
O2 O 0.4236(4) 0.5100(4) 0.4444(2) 0.0540(10) Uani 1 1 d . . .
N1 N 0.6112(5) 0.8512(5) 0.1565(3) 0.0619(14) Uani 1 1 d . . .
N2 N 0.7846(5) 0.8340(4) 0.0130(3) 0.0524(12) Uani 1 1 d . . .
N3 N 0.5342(6) 0.6984(5) 0.0398(3) 0.0680(15) Uani 1 1 d . . .
H3 H 0.4507 0.6859 0.0187 0.082 Uiso 1 1 calc R . .
N4 N 0.5541(6) 0.2934(5) 0.3716(3) 0.0608(13) Uani 1 1 d . . .
N5 N 0.7416(5) 0.2809(4) 0.4969(3) 0.0590(13) Uani 1 1 d . . .
N6 N 0.7722(6) 0.4658(5) 0.3719(4) 0.0776(17) Uani 1 1 d D . .
H6 H 0.7899 0.5487 0.3708 0.093 Uiso 1 1 calc R . .
C1 C 0.7595(8) 0.8224(10) 0.1614(4) 0.115(4) Uani 1 1 d D . .
H1A H 0.7705 0.7341 0.1751 0.138 Uiso 1 1 calc R . .
H1B H 0.7942 0.8672 0.2033 0.138 Uiso 1 1 calc R . .
C2 C 0.8465(7) 0.8536(10) 0.0892(4) 0.101(3) Uani 1 1 d D . .
H2A H 0.9334 0.8050 0.0909 0.121 Uiso 1 1 calc R . .
H2B H 0.8716 0.9406 0.0890 0.121 Uiso 1 1 calc R . .
C3 C 0.7917(9) 0.7041(6) -0.0044(5) 0.093(3) Uani 1 1 d D . .
H3A H 0.8389 0.6573 0.0366 0.111 Uiso 1 1 calc R . .
H3B H 0.8485 0.6960 -0.0532 0.111 Uiso 1 1 calc R . .
C4 C 0.6533(9) 0.6495(8) -0.0112(7) 0.127(4) Uani 1 1 d D . .
H4A H 0.6613 0.5604 0.0005 0.153 Uiso 1 1 calc R . .
H4B H 0.6296 0.6623 -0.0652 0.153 Uiso 1 1 calc R . .
C5 C 0.5324(11) 0.6419(9) 0.1165(5) 0.118(4) Uani 1 1 d D . .
H5A H 0.6172 0.5911 0.1216 0.142 Uiso 1 1 calc R . .
H5B H 0.4518 0.5875 0.1254 0.142 Uiso 1 1 calc R . .
C6 C 0.5244(11) 0.7356(6) 0.1771(5) 0.112(4) Uani 1 1 d D . .
H6A H 0.5554 0.6959 0.2254 0.135 Uiso 1 1 calc R . .
H6B H 0.4265 0.7608 0.1869 0.135 Uiso 1 1 calc R . .
C7 C 0.5630(6) 0.9580(6) 0.2041(3) 0.0600(16) Uani 1 1 d . . .
H7A H 0.6205 1.0294 0.1869 0.072 Uiso 1 1 calc R . .
H7B H 0.5801 0.9364 0.2584 0.072 Uiso 1 1 calc R . .
C8 C 0.4108(6) 0.9957(5) 0.2001(3) 0.0472(13) Uani 1 1 d . . .
C9 C 0.3256(6) 1.0098(5) 0.2691(3) 0.0537(14) Uani 1 1 d . . .
H9 H 0.3625 0.9882 0.3169 0.064 Uiso 1 1 calc R . .
C10 C 0.1877(6) 1.0550(5) 0.2684(3) 0.0544(14) Uani 1 1 d . . .
C11 C 0.1010(8) 1.0741(7) 0.3444(4) 0.081(2) Uani 1 1 d . . .
H11A H 0.0336 1.1405 0.3363 0.121 Uiso 1 1 calc R . .
H11B H 0.1623 1.0950 0.3836 0.121 Uiso 1 1 calc R . .
H11C H 0.0522 0.9988 0.3615 0.121 Uiso 1 1 calc R . .
C12 C 0.1339(6) 1.0843(5) 0.1970(3) 0.0536(14) Uani 1 1 d . . .
H12 H 0.0421 1.1159 0.1958 0.064 Uiso 1 1 calc R . .
C13 C 0.2127(6) 1.0681(5) 0.1263(3) 0.0477(13) Uani 1 1 d . . .
C14 C 0.3518(5) 1.0261(5) 0.1288(3) 0.0430(12) Uani 1 1 d . . .
C15 C 0.8565(6) 0.9157(6) -0.0495(3) 0.0535(14) Uani 1 1 d . . .
H15A H 0.9514 0.8830 -0.0600 0.064 Uiso 1 1 calc R . .
H15B H 0.8651 0.9974 -0.0296 0.064 Uiso 1 1 calc R . .
C16 C 0.5873(9) 0.1717(6) 0.4144(6) 0.095(3) Uani 1 1 d D . .
H16A H 0.5099 0.1517 0.4529 0.114 Uiso 1 1 calc R . .
H16B H 0.5929 0.1071 0.3773 0.114 Uiso 1 1 calc R . .
C17 C 0.7209(10) 0.1694(7) 0.4549(5) 0.102(3) Uani 1 1 d D . .
H17A H 0.7212 0.0973 0.4918 0.122 Uiso 1 1 calc R . .
H17B H 0.7998 0.1600 0.4165 0.122 Uiso 1 1 calc R . .
C18 C 0.8852(7) 0.3383(10) 0.4723(4) 0.100(3) Uani 1 1 d . . .
H18A H 0.9029 0.4023 0.5076 0.120 Uiso 1 1 calc R . .
H18B H 0.9580 0.2744 0.4776 0.120 Uiso 1 1 calc R . .
C19 C 0.8965(8) 0.3946(8) 0.3900(6) 0.111(3) Uani 1 1 d D . .
H19A H 0.9780 0.4481 0.3828 0.133 Uiso 1 1 calc R . .
H19B H 0.9107 0.3287 0.3540 0.133 Uiso 1 1 calc R . .
C20 C 0.7099(11) 0.4333(8) 0.2944(4) 0.103(3) Uani 1 1 d D . .
H20A H 0.6418 0.4973 0.2797 0.124 Uiso 1 1 calc R . .
H20B H 0.7852 0.4328 0.2532 0.124 Uiso 1 1 calc R . .
C21 C 0.6403(8) 0.3108(8) 0.3012(4) 0.087(2) Uani 1 1 d D . .
H21A H 0.5829 0.3044 0.2572 0.105 Uiso 1 1 calc R . .
H21B H 0.7118 0.2453 0.2992 0.105 Uiso 1 1 calc R . .
C22 C 0.4008(7) 0.2966(6) 0.3575(4) 0.0638(17) Uani 1 1 d . . .
H22A H 0.3485 0.2642 0.4048 0.077 Uiso 1 1 calc R . .
H22B H 0.3859 0.2408 0.3167 0.077 Uiso 1 1 calc R . .
C23 C 0.3388(6) 0.4236(5) 0.3339(3) 0.0526(14) Uani 1 1 d . . .
C24 C 0.2583(6) 0.4386(7) 0.2686(3) 0.0617(16) Uani 1 1 d . . .
H24 H 0.2537 0.3732 0.2361 0.074 Uiso 1 1 calc R . .
C25 C 0.1859(6) 0.5477(7) 0.2514(4) 0.0641(17) Uani 1 1 d . . .
C26 C 0.0983(9) 0.5624(10) 0.1808(4) 0.100(3) Uani 1 1 d . . .
H26A H 0.0229 0.6212 0.1906 0.150 Uiso 1 1 calc R . .
H26B H 0.0597 0.4834 0.1714 0.150 Uiso 1 1 calc R . .
H26C H 0.1570 0.5917 0.1358 0.150 Uiso 1 1 calc R . .
C27 C 0.1896(6) 0.6427(6) 0.3025(4) 0.0599(16) Uani 1 1 d . . .
H27 H 0.1366 0.7149 0.2930 0.072 Uiso 1 1 calc R . .
C28 C 0.2702(6) 0.6333(5) 0.3676(3) 0.0504(13) Uani 1 1 d . . .
C29 C 0.3451(5) 0.5216(5) 0.3829(3) 0.0463(13) Uani 1 1 d . . .
C30 C 0.7179(7) 0.2571(5) 0.5837(4) 0.0626(16) Uani 1 1 d . . .
H30A H 0.7854 0.1938 0.6004 0.075 Uiso 1 1 calc R . .
H30B H 0.6244 0.2229 0.5949 0.075 Uiso 1 1 calc R . .
Cl1 Cl 0.77341(17) 0.29346(15) 0.08128(9) 0.0645(4) Uani 1 1 d D . .
Cl2 Cl 0.76744(19) 0.80424(17) 0.40240(11) 0.0727(5) Uani 1 1 d D . .
O3 O 0.6255(9) 0.3297(17) 0.0968(11) 0.135(11) Uani 0.50 1 d PDU A 1
O4 O 0.8585(13) 0.3922(10) 0.1016(8) 0.117(4) Uani 0.50 1 d PDU A 1
O5 O 0.7981(15) 0.1842(9) 0.1299(7) 0.104(4) Uani 0.50 1 d PDU A 1
O6 O 0.7963(13) 0.2721(13) 0.0009(4) 0.098(4) Uani 0.50 1 d PDU A 1
O3' O 0.6357(9) 0.3374(13) 0.1033(8) 0.079(6) Uani 0.50 1 d PDU A 2
O4' O 0.8573(16) 0.3973(12) 0.0461(10) 0.180(8) Uani 0.50 1 d PDU A 2
O5' O 0.8415(14) 0.2411(14) 0.1469(6) 0.116(5) Uani 0.50 1 d PDU A 2
O6' O 0.7679(16) 0.2039(13) 0.0228(8) 0.134(6) Uani 0.50 1 d PDU A 2
O7 O 0.6397(8) 0.7471(10) 0.3940(7) 0.111(4) Uani 0.50 1 d PDU B 1
O8 O 0.7748(11) 0.9215(7) 0.3505(5) 0.092(3) Uani 0.50 1 d PDU B 1
O9 O 0.8846(9) 0.7300(9) 0.3730(7) 0.098(4) Uani 0.50 1 d PDU B 1
O10 O 0.7922(13) 0.8423(11) 0.4776(4) 0.120(4) Uani 0.50 1 d PDU B 1
O7' O 0.6357(11) 0.8637(14) 0.3985(9) 0.150(5) Uani 0.50 1 d PDU B 2
O8' O 0.8728(17) 0.8899(15) 0.4211(13) 0.279(13) Uani 0.50 1 d PDU B 2
O9' O 0.8133(18) 0.7421(14) 0.3342(6) 0.161(7) Uani 0.50 1 d PDU B 2
O10' O 0.7604(17) 0.7066(12) 0.4672(7) 0.162(6) Uani 0.50 1 d PDU B 2

loop_
_atom_site_aniso_label
_atom_site_aniso_U_11
_atom_site_aniso_U_22
_atom_site_aniso_U_33
_atom_site_aniso_U_23
_atom_site_aniso_U_13
_atom_site_aniso_U_12
Zn1 0.0377(3) 0.0426(4) 0.0435(4) 0.0009(3) -0.0039(2) 0.0107(2)
Zn2 0.0486(4) 0.0409(4) 0.0435(4) -0.0113(3) -0.0022(3) 0.0144(3)
O1 0.052(2) 0.063(2) 0.042(2) 0.0028(17) 0.0028(17) 0.0288(18)
O2 0.061(2) 0.057(2) 0.047(2) -0.0203(18) -0.0181(18) 0.0267(19)
N1 0.059(3) 0.083(4) 0.044(3) -0.007(2) -0.008(2) 0.032(3)
N2 0.042(3) 0.057(3) 0.056(3) 0.005(2) -0.002(2) 0.015(2)
N3 0.067(3) 0.054(3) 0.084(4) 0.010(3) -0.021(3) -0.006(3)
N4 0.074(3) 0.058(3) 0.053(3) -0.025(2) -0.010(2) 0.024(3)
N5 0.071(3) 0.049(3) 0.057(3) -0.015(2) -0.011(2) 0.026(2)
N6 0.076(4) 0.056(3) 0.096(5) -0.007(3) 0.029(3) 0.008(3)
C1 0.084(6) 0.195(10) 0.075(5) -0.059(6) -0.037(4) 0.074(6)
C2 0.043(4) 0.176(9) 0.082(5) 0.044(6) -0.028(4) -0.017(5)
C3 0.109(6) 0.059(4) 0.101(6) 0.004(4) 0.040(5) 0.028(4)
C4 0.088(6) 0.090(6) 0.218(12) -0.084(7) -0.057(7) 0.038(5)
C5 0.131(8) 0.119(8) 0.106(7) 0.040(6) -0.037(6) -0.056(7)
C6 0.176(9) 0.055(4) 0.087(6) 0.033(4) 0.070(6) 0.056(5)
C7 0.058(4) 0.082(4) 0.042(3) -0.012(3) -0.011(3) 0.016(3)
C8 0.048(3) 0.045(3) 0.048(3) -0.004(2) -0.002(2) 0.006(2)
C9 0.072(4) 0.047(3) 0.041(3) -0.002(2) 0.002(3) 0.007(3)
C10 0.056(3) 0.052(3) 0.054(3) -0.005(3) 0.011(3) 0.006(3)
C11 0.087(5) 0.093(5) 0.060(4) -0.009(4) 0.018(4) 0.018(4)
C12 0.047(3) 0.054(3) 0.058(4) -0.011(3) 0.007(3) 0.007(3)
C13 0.043(3) 0.048(3) 0.051(3) 0.002(2) 0.000(2) 0.004(2)
C14 0.047(3) 0.040(3) 0.042(3) -0.003(2) 0.004(2) 0.008(2)
C15 0.037(3) 0.067(4) 0.055(3) -0.003(3) -0.001(2) 0.006(3)
C16 0.104(6) 0.041(4) 0.147(8) -0.027(4) -0.045(6) 0.016(4)
C17 0.169(9) 0.051(4) 0.089(6) -0.019(4) -0.031(6) 0.042(5)
C18 0.043(4) 0.195(10) 0.064(5) -0.037(5) 0.000(3) 0.036(5)
C19 0.078(6) 0.085(6) 0.162(10) -0.006(6) 0.038(6) 0.008(5)
C20 0.156(9) 0.099(6) 0.050(4) -0.018(4) 0.028(5) 0.016(6)
C21 0.084(5) 0.116(7) 0.062(4) -0.026(4) -0.006(4) 0.028(5)
C22 0.082(4) 0.054(4) 0.060(4) -0.025(3) -0.021(3) 0.009(3)
C23 0.056(3) 0.059(3) 0.044(3) -0.010(3) -0.008(3) 0.005(3)
C24 0.055(4) 0.083(5) 0.049(3) -0.018(3) -0.006(3) -0.003(3)
C25 0.047(3) 0.096(5) 0.049(3) -0.003(3) -0.006(3) 0.000(3)
C26 0.089(6) 0.153(8) 0.059(4) 0.001(5) -0.027(4) 0.014(5)
C27 0.046(3) 0.074(4) 0.057(4) 0.008(3) -0.005(3) 0.014(3)
C28 0.046(3) 0.058(3) 0.046(3) -0.001(3) -0.003(2) 0.009(3)
C29 0.041(3) 0.058(3) 0.040(3) -0.010(2) -0.005(2) 0.011(2)
C30 0.073(4) 0.047(3) 0.067(4) 0.003(3) -0.014(3) 0.019(3)
Cl1 0.0632(9) 0.0692(10) 0.0620(9) -0.0091(8) -0.0098(7) 0.0145(8)
Cl2 0.0699(11) 0.0707(11) 0.0784(12) -0.0129(9) -0.0086(8) 0.0117(8)
O3 0.128(14) 0.154(14) 0.126(14) -0.034(9) -0.012(9) 0.026(9)
O4 0.107(7) 0.126(8) 0.125(8) -0.039(7) -0.020(6) -0.046(6)
O5 0.105(8) 0.084(7) 0.121(8) 0.014(6) -0.014(6) 0.027(6)
O6 0.106(7) 0.130(8) 0.056(5) -0.018(6) 0.014(5) -0.014(7)
O3' 0.061(7) 0.103(9) 0.076(8) -0.019(6) -0.017(5) 0.044(6)
O4' 0.173(11) 0.165(11) 0.198(12) 0.018(9) -0.005(9) -0.021(9)
O5' 0.116(9) 0.136(9) 0.098(8) -0.011(7) -0.023(6) 0.052(7)
O6' 0.137(9) 0.131(9) 0.140(10) -0.056(8) -0.007(8) 0.015(8)
O7 0.072(6) 0.102(7) 0.163(9) -0.013(7) -0.022(6) -0.014(6)
O8 0.118(7) 0.073(6) 0.086(6) 0.001(5) -0.027(5) 0.002(5)
O9 0.074(6) 0.089(6) 0.129(8) -0.026(6) 0.006(6) 0.021(5)
O10 0.159(9) 0.127(8) 0.077(6) -0.022(6) -0.020(6) -0.010(7)
O7' 0.138(9) 0.143(9) 0.168(10) -0.004(8) -0.018(8) 0.028(8)
O8' 0.266(16) 0.276(16) 0.297(16) -0.018(10) -0.023(10) -0.027(10)
O9' 0.199(11) 0.152(10) 0.130(9) -0.006(8) -0.005(8) 0.034(9)
O10' 0.210(11) 0.142(9) 0.134(9) 0.006(8) -0.020(8) 0.011(8)

loop_
_atom_type_symbol
_atom_type_description
_atom_type_scat_dispersion_real
_atom_type_scat_dispersion_imag
_atom_type_scat_source
C C 0.0033 0.0016 'International Tables Vol C Tables 4.2.6.8 and 6.1.1.4'
H H 0.0000 0.0000 'International Tables Vol C Tables 4.2.6.8 and 6.1.1.4'
N N 0.0061 0.0033 'International Tables Vol C Tables 4.2.6.8 and 6.1.1.4'
O O 0.0106 0.0060 'International Tables Vol C Tables 4.2.6.8 and 6.1.1.4'
Cl Cl 0.1484 0.1585 'International Tables Vol C Tables 4.2.6.8 and 6.1.1.4'
Zn Zn 0.2839 1.4301 'International Tables Vol C Tables 4.2.6.8 and 6.1.1.4'

loop_
_geom_angle_atom_site_label_1
_geom_angle_atom_site_label_2
_geom_angle_atom_site_label_3
_geom_angle
_geom_angle_site_symmetry_1
_geom_angle_site_symmetry_3
_geom_angle_publ_flag
O1 Zn1 O1 77.09(16) . 2_675 ?
O1 Zn1 N3 124.3(2) . . ?
O1 Zn1 N3 119.3(2) 2_675 . ?
O1 Zn1 N2 150.08(19) . . ?
O1 Zn1 N2 91.81(16) 2_675 . ?
N3 Zn1 N2 85.5(2) . . ?
O1 Zn1 N1 92.02(16) . . ?
O1 Zn1 N1 155.2(2) 2_675 . ?
N3 Zn1 N1 85.3(2) . . ?
N2 Zn1 N1 86.73(18) . . ?
O1 Zn1 Zn1 38.67(10) . 2_675 ?
O1 Zn1 Zn1 38.41(10) 2_675 2_675 ?
N3 Zn1 Zn1 132.28(15) . 2_675 ?
N2 Zn1 Zn1 124.94(13) . 2_675 ?
N1 Zn1 Zn1 127.18(14) . 2_675 ?
O2 Zn2 O2 77.85(16) 2_666 . ?
O2 Zn2 N6 125.0(2) 2_666 . ?
O2 Zn2 N6 119.5(2) . . ?
O2 Zn2 N5 91.36(16) 2_666 . ?
O2 Zn2 N5 154.2(2) . . ?
N6 Zn2 N5 85.9(2) . . ?
O2 Zn2 N4 149.9(2) 2_666 . ?
O2 Zn2 N4 91.38(17) . . ?
N6 Zn2 N4 84.8(2) . . ?
N5 Zn2 N4 86.40(19) . . ?
O2 Zn2 Zn2 39.13(10) 2_666 2_666 ?
O2 Zn2 Zn2 38.72(10) . 2_666 ?
N6 Zn2 Zn2 133.25(15) . 2_666 ?
N5 Zn2 Zn2 126.60(14) . 2_666 ?
N4 Zn2 Zn2 124.71(14) . 2_666 ?
C14 O1 Zn1 128.4(3) . . ?
C14 O1 Zn1 128.6(3) . 2_675 ?
Zn1 O1 Zn1 102.91(16) . 2_675 ?
C29 O2 Zn2 130.0(3) . 2_666 ?
C29 O2 Zn2 127.9(3) . . ?
Zn2 O2 Zn2 102.15(16) 2_666 . ?
C1 N1 C7 112.5(6) . . ?
C1 N1 C6 110.3(7) . . ?
C7 N1 C6 112.6(5) . . ?
C1 N1 Zn1 108.0(4) . . ?
C7 N1 Zn1 111.9(3) . . ?
C6 N1 Zn1 100.9(5) . . ?
C3 N2 C15 112.6(5) . . ?
C3 N2 C2 111.3(6) . . ?
C15 N2 C2 109.0(5) . . ?
C3 N2 Zn1 109.0(4) . . ?
C15 N2 Zn1 112.9(3) . . ?
C2 N2 Zn1 101.5(4) . . ?
C5 N3 C4 111.4(8) . . ?
C5 N3 Zn1 111.8(5) . . ?
C4 N3 Zn1 103.2(5) . . ?
C5 N3 H3 110.1 . . ?
C4 N3 H3 110.1 . . ?
Zn1 N3 H3 110.1 . . ?
C21 N4 C22 112.0(5) . . ?
C21 N4 C16 111.3(6) . . ?
C22 N4 C16 108.4(5) . . ?
C21 N4 Zn2 110.2(5) . . ?
C22 N4 Zn2 113.0(3) . . ?
C16 N4 Zn2 101.4(4) . . ?
C17 N5 C30 112.2(6) . . ?
C17 N5 C18 111.0(6) . . ?
C30 N5 C18 112.8(5) . . ?
C17 N5 Zn2 107.5(4) . . ?
C30 N5 Zn2 112.5(3) . . ?
C18 N5 Zn2 100.1(4) . . ?
C19 N6 C20 114.0(7) . . ?
C19 N6 Zn2 110.5(5) . . ?
C20 N6 Zn2 101.3(4) . . ?
C19 N6 H6 110.2 . . ?
C20 N6 H6 110.2 . . ?
Zn2 N6 H6 110.2 . . ?
N1 C1 C2 114.2(6) . . ?
N1 C1 H1A 108.7 . . ?
C2 C1 H1A 108.7 . . ?
N1 C1 H1B 108.7 . . ?
C2 C1 H1B 108.7 . . ?
H1A C1 H1B 107.6 . . ?
C1 C2 N2 117.7(6) . . ?
C1 C2 H2A 107.9 . . ?
N2 C2 H2A 107.9 . . ?
C1 C2 H2B 107.9 . . ?
N2 C2 H2B 107.9 . . ?
H2A C2 H2B 107.2 . . ?
N2 C3 C4 113.6(6) . . ?
N2 C3 H3A 108.8 . . ?
C4 C3 H3A 108.8 . . ?
N2 C3 H3B 108.8 . . ?
C4 C3 H3B 108.8 . . ?
H3A C3 H3B 107.7 . . ?
C3 C4 N3 116.4(7) . . ?
C3 C4 H4A 108.2 . . ?
N3 C4 H4A 108.2 . . ?
C3 C4 H4B 108.2 . . ?
N3 C4 H4B 108.2 . . ?
H4A C4 H4B 107.4 . . ?
N3 C5 C6 112.1(7) . . ?
N3 C5 H5A 109.2 . . ?
C6 C5 H5A 109.2 . . ?
N3 C5 H5B 109.2 . . ?
C6 C5 H5B 109.2 . . ?
H5A C5 H5B 107.9 . . ?
C5 C6 N1 115.2(6) . . ?
C5 C6 H6A 108.5 . . ?
N1 C6 H6A 108.5 . . ?
C5 C6 H6B 108.5 . . ?
N1 C6 H6B 108.5 . . ?
H6A C6 H6B 107.5 . . ?
N1 C7 C8 115.6(5) . . ?
N1 C7 H7A 108.4 . . ?
C8 C7 H7A 108.4 . . ?
N1 C7 H7B 108.4 . . ?
C8 C7 H7B 108.4 . . ?
H7A C7 H7B 107.5 . . ?
C14 C8 C9 117.9(5) . . ?
C14 C8 C7 121.9(5) . . ?
C9 C8 C7 120.0(5) . . ?
C10 C9 C8 122.1(5) . . ?
C10 C9 H9 119.0 . . ?
C8 C9 H9 119.0 . . ?
C12 C10 C9 118.2(5) . . ?
C12 C10 C11 121.4(6) . . ?
C9 C10 C11 120.5(6) . . ?
C10 C11 H11A 109.5 . . ?
C10 C11 H11B 109.5 . . ?
H11A C11 H11B 109.5 . . ?
C10 C11 H11C 109.5 . . ?
H11A C11 H11C 109.5 . . ?
H11B C11 H11C 109.5 . . ?
C10 C12 C13 122.1(5) . . ?
C10 C12 H12 119.0 . . ?
C13 C12 H12 119.0 . . ?
C14 C13 C12 118.5(5) . . ?
C14 C13 C15 120.9(5) . 2_675 ?
C12 C13 C15 120.4(5) . 2_675 ?
O1 C14 C13 119.5(5) . . ?
O1 C14 C8 119.3(4) . . ?
C13 C14 C8 121.2(5) . . ?
N2 C15 C13 116.8(5) . 2_675 ?
N2 C15 H15A 108.1 . . ?
C13 C15 H15A 108.1 2_675 . ?
N2 C15 H15B 108.1 . . ?
C13 C15 H15B 108.1 2_675 . ?
H15A C15 H15B 107.3 . . ?
C17 C16 N4 114.7(6) . . ?
C17 C16 H16A 108.6 . . ?
N4 C16 H16A 108.6 . . ?
C17 C16 H16B 108.6 . . ?
N4 C16 H16B 108.6 . . ?
H16A C16 H16B 107.6 . . ?
N5 C17 C16 113.8(6) . . ?
N5 C17 H17A 108.8 . . ?
C16 C17 H17A 108.8 . . ?
N5 C17 H17B 108.8 . . ?
C16 C17 H17B 108.8 . . ?
H17A C17 H17B 107.7 . . ?
C19 C18 N5 113.7(6) . . ?
C19 C18 H18A 108.8 . . ?
N5 C18 H18A 108.8 . . ?
C19 C18 H18B 108.8 . . ?
N5 C18 H18B 108.8 . . ?
H18A C18 H18B 107.7 . . ?
N6 C19 C18 111.8(6) . . ?
N6 C19 H19A 109.2 . . ?
C18 C19 H19A 109.2 . . ?
N6 C19 H19B 109.2 . . ?
C18 C19 H19B 109.2 . . ?
H19A C19 H19B 107.9 . . ?
C21 C20 N6 112.6(6) . . ?
C21 C20 H20A 109.1 . . ?
N6 C20 H20A 109.1 . . ?
C21 C20 H20B 109.1 . . ?
N6 C20 H20B 109.1 . . ?
H20A C20 H20B 107.8 . . ?
N4 C21 C20 112.1(6) . . ?
N4 C21 H21A 109.2 . . ?
C20 C21 H21A 109.2 . . ?
N4 C21 H21B 109.2 . . ?
C20 C21 H21B 109.2 . . ?
H21A C21 H21B 107.9 . . ?
N4 C22 C23 116.0(5) . . ?
N4 C22 H22A 108.3 . . ?
C23 C22 H22A 108.3 . . ?
N4 C22 H22B 108.3 . . ?
C23 C22 H22B 108.3 . . ?
H22A C22 H22B 107.4 . . ?
C29 C23 C24 119.1(5) . . ?
C29 C23 C22 120.1(5) . . ?
C24 C23 C22 120.2(5) . . ?
C25 C24 C23 121.7(6) . . ?
C25 C24 H24 119.1 . . ?
C23 C24 H24 119.1 . . ?
C24 C25 C27 118.2(6) . . ?
C24 C25 C26 121.1(7) . . ?
C27 C25 C26 120.6(7) . . ?
C25 C26 H26A 109.5 . . ?
C25 C26 H26B 109.5 . . ?
H26A C26 H26B 109.5 . . ?
C25 C26 H26C 109.5 . . ?
H26A C26 H26C 109.5 . . ?
H26B C26 H26C 109.5 . . ?
C25 C27 C28 122.3(6) . . ?
C25 C27 H27 118.9 . . ?
C28 C27 H27 118.9 . . ?
C27 C28 C29 118.2(5) . . ?
C27 C28 C30 120.2(5) . 2_666 ?
C29 C28 C30 121.6(5) . 2_666 ?
O2 C29 C23 120.0(5) . . ?
O2 C29 C28 119.6(5) . . ?
C23 C29 C28 120.5(5) . . ?
N5 C30 C28 116.7(5) . 2_666 ?
N5 C30 H30A 108.1 . . ?
C28 C30 H30A 108.1 2_666 . ?
N5 C30 H30B 108.1 . . ?
C28 C30 H30B 108.1 2_666 . ?
H30A C30 H30B 107.3 . . ?
O6 Cl1 O3' 114.1(9) . . ?
O6 Cl1 O5' 130.5(8) . . ?
O3' Cl1 O5' 111.4(6) . . ?
O6 Cl1 O4 111.0(6) . . ?
O3' Cl1 O4 101.9(10) . . ?
O5' Cl1 O4 76.7(8) . . ?
O6 Cl1 O5 112.0(6) . . ?
O3' Cl1 O5 107.0(9) . . ?
O5' Cl1 O5 33.7(7) . . ?
O4 Cl1 O5 110.2(6) . . ?
O6 Cl1 O6' 34.4(7) . . ?
O3' Cl1 O6' 110.2(7) . . ?
O5' Cl1 O6' 110.5(6) . . ?
O4 Cl1 O6' 140.5(8) . . ?
O5 Cl1 O6' 82.0(8) . . ?
O6 Cl1 O4' 73.9(8) . . ?
O3' Cl1 O4' 109.1(7) . . ?
O5' Cl1 O4' 108.4(7) . . ?
O4 Cl1 O4' 38.5(7) . . ?
O5 Cl1 O4' 136.4(9) . . ?
O6' Cl1 O4' 107.1(7) . . ?
O6 Cl1 O3 108.3(7) . . ?
O3' Cl1 O3 6.9(12) . . ?
O5' Cl1 O3 115.4(10) . . ?
O4 Cl1 O3 108.0(7) . . ?
O5 Cl1 O3 107.1(7) . . ?
O6' Cl1 O3 103.3(11) . . ?
O4' Cl1 O3 111.7(12) . . ?
O7 Cl2 O7' 53.8(7) . . ?
O7 Cl2 O10 117.4(6) . . ?
O7' Cl2 O10 95.6(8) . . ?
O7 Cl2 O9' 83.9(9) . . ?
O7' Cl2 O9' 114.1(7) . . ?
O10 Cl2 O9' 150.2(8) . . ?
O7 Cl2 O9 111.1(6) . . ?
O7' Cl2 O9 154.4(7) . . ?
O10 Cl2 O9 110.0(6) . . ?
O9' Cl2 O9 40.3(7) . . ?
O7 Cl2 O8' 163.4(9) . . ?
O7' Cl2 O8' 110.9(7) . . ?
O10 Cl2 O8' 53.1(9) . . ?
O9' Cl2 O8' 110.5(8) . . ?
O9 Cl2 O8' 85.5(9) . . ?
O7 Cl2 O10' 77.0(8) . . ?
O7' Cl2 O10' 109.5(7) . . ?
O10 Cl2 O10' 63.4(7) . . ?
O9' Cl2 O10' 105.6(7) . . ?
O9 Cl2 O10' 83.2(7) . . ?
O8' Cl2 O10' 105.7(7) . . ?
O7 Cl2 O8 108.6(5) . . ?
O7' Cl2 O8 67.9(7) . . ?
O10 Cl2 O8 104.7(5) . . ?
O9' Cl2 O8 86.0(7) . . ?
O9 Cl2 O8 104.1(5) . . ?
O8' Cl2 O8 65.8(9) . . ?
O10' Cl2 O8 167.8(7) . . ?

loop_
_geom_bond_atom_site_label_1
_geom_bond_atom_site_label_2
_geom_bond_distance
_geom_bond_site_symmetry_2
_geom_bond_publ_flag
Zn1 O1 1.959(3) . ?
Zn1 O1 1.970(4) 2_675 ?
Zn1 N3 2.053(5) . ?
Zn1 N2 2.087(4) . ?
Zn1 N1 2.103(5) . ?
Zn1 Zn1 3.0733(11) 2_675 ?
Zn2 O2 1.960(4) 2_666 ?
Zn2 O2 1.978(4) . ?
Zn2 N6 2.057(5) . ?
Zn2 N5 2.103(5) . ?
Zn2 N4 2.109(5) . ?
Zn2 Zn2 3.0637(11) 2_666 ?
O1 C14 1.337(6) . ?
O1 Zn1 1.970(4) 2_675 ?
O2 C29 1.334(6) . ?
O2 Zn2 1.960(4) 2_666 ?
N1 C1 1.444(8) . ?
N1 C7 1.498(8) . ?
N1 C6 1.514(10) . ?
N2 C3 1.447(8) . ?
N2 C15 1.479(7) . ?
N2 C2 1.500(9) . ?
N3 C5 1.414(9) . ?
N3 C4 1.487(11) . ?
N3 H3 0.9100 . ?
N4 C21 1.413(9) . ?
N4 C22 1.492(8) . ?
N4 C16 1.499(9) . ?
N5 C17 1.461(8) . ?
N5 C30 1.497(8) . ?
N5 C18 1.529(10) . ?
N6 C19 1.437(8) . ?
N6 C20 1.555(10) . ?
N6 H6 0.9100 . ?
C1 C2 1.464(8) . ?
C1 H1A 0.9700 . ?
C1 H1B 0.9700 . ?
C2 H2A 0.9700 . ?
C2 H2B 0.9700 . ?
C3 C4 1.466(8) . ?
C3 H3A 0.9700 . ?
C3 H3B 0.9700 . ?
C4 H4A 0.9700 . ?
C4 H4B 0.9700 . ?
C5 C6 1.491(8) . ?
C5 H5A 0.9700 . ?
C5 H5B 0.9700 . ?
C6 H6A 0.9700 . ?
C6 H6B 0.9700 . ?
C7 C8 1.498(8) . ?
C7 H7A 0.9700 . ?
C7 H7B 0.9700 . ?
C8 C14 1.399(7) . ?
C8 C9 1.400(7) . ?
C9 C10 1.389(8) . ?
C9 H9 0.9300 . ?
C10 C12 1.377(8) . ?
C10 C11 1.515(8) . ?
C11 H11A 0.9600 . ?
C11 H11B 0.9600 . ?
C11 H11C 0.9600 . ?
C12 C13 1.397(8) . ?
C12 H12 0.9300 . ?
C13 C14 1.391(7) . ?
C13 C15 1.514(8) 2_675 ?
C15 C13 1.514(8) 2_675 ?
C15 H15A 0.9700 . ?
C15 H15B 0.9700 . ?
C16 C17 1.489(8) . ?
C16 H16A 0.9700 . ?
C16 H16B 0.9700 . ?
C17 H17A 0.9700 . ?
C17 H17B 0.9700 . ?
C18 C19 1.499(12) . ?
C18 H18A 0.9700 . ?
C18 H18B 0.9700 . ?
C19 H19A 0.9700 . ?
C19 H19B 0.9700 . ?
C20 C21 1.480(8) . ?
C20 H20A 0.9700 . ?
C20 H20B 0.9700 . ?
C21 H21A 0.9700 . ?
C21 H21B 0.9700 . ?
C22 C23 1.520(8) . ?
C22 H22A 0.9700 . ?
C22 H22B 0.9700 . ?
C23 C29 1.394(8) . ?
C23 C24 1.400(8) . ?
C24 C25 1.376(9) . ?
C24 H24 0.9300 . ?
C25 C27 1.391(9) . ?
C25 C26 1.515(9) . ?
C26 H26A 0.9600 . ?
C26 H26B 0.9600 . ?
C26 H26C 0.9600 . ?
C27 C28 1.396(8) . ?
C27 H27 0.9300 . ?
C28 C29 1.404(7) . ?
C28 C30 1.500(8) 2_666 ?
C30 C28 1.500(8) 2_666 ?
C30 H30A 0.9700 . ?
C30 H30B 0.9700 . ?
Cl1 O6 1.414(7) . ?
Cl1 O3' 1.416(6) . ?
Cl1 O5' 1.418(7) . ?
Cl1 O4 1.423(7) . ?
Cl1 O5 1.424(7) . ?
Cl1 O6' 1.439(7) . ?
Cl1 O4' 1.459(8) . ?
Cl1 O3 1.461(7) . ?
Cl2 O7 1.392(6) . ?
Cl2 O7' 1.398(8) . ?
Cl2 O10 1.415(7) . ?
Cl2 O9' 1.422(8) . ?
Cl2 O9 1.437(6) . ?
Cl2 O8' 1.440(8) . ?
Cl2 O10' 1.479(8) . ?
Cl2 O8 1.497(6) . ?

loop_
_geom_torsion_atom_site_label_1
_geom_torsion_atom_site_label_2
_geom_torsion_atom_site_label_3
_geom_torsion_atom_site_label_4
_geom_torsion
_geom_torsion_site_symmetry_1
_geom_torsion_site_symmetry_2
_geom_torsion_site_symmetry_3
_geom_torsion_site_symmetry_4
_geom_torsion_publ_flag
O1 Zn1 O1 C14 178.1(6) 2_675 . . . ?
N3 Zn1 O1 C14 61.3(5) . . . . ?
N2 Zn1 O1 C14 -111.4(5) . . . . ?
N1 Zn1 O1 C14 -24.4(5) . . . . ?
Zn1 Zn1 O1 C14 178.1(6) 2_675 . . . ?
O1 Zn1 O1 Zn1 0.000(1) 2_675 . . 2_675 ?
N3 Zn1 O1 Zn1 -116.8(2) . . . 2_675 ?
N2 Zn1 O1 Zn1 70.5(4) . . . 2_675 ?
N1 Zn1 O1 Zn1 157.5(2) . . . 2_675 ?
O2 Zn2 O2 C29 178.2(6) 2_666 . . . ?
N6 Zn2 O2 C29 54.7(5) . . . . ?
N5 Zn2 O2 C29 -114.7(5) . . . . ?
N4 Zn2 O2 C29 -30.1(5) . . . . ?
Zn2 Zn2 O2 C29 178.2(6) 2_666 . . . ?
O2 Zn2 O2 Zn2 0.0 2_666 . . 2_666 ?
N6 Zn2 O2 Zn2 -123.5(2) . . . 2_666 ?
N5 Zn2 O2 Zn2 67.1(4) . . . 2_666 ?
N4 Zn2 O2 Zn2 151.7(2) . . . 2_666 ?
O1 Zn1 N1 C1 -144.9(6) . . . . ?
O1 Zn1 N1 C1 -82.1(7) 2_675 . . . ?
N3 Zn1 N1 C1 90.9(6) . . . . ?
N2 Zn1 N1 C1 5.2(6) . . . . ?
Zn1 Zn1 N1 C1 -127.4(5) 2_675 . . . ?
O1 Zn1 N1 C7 -20.6(4) . . . . ?
O1 Zn1 N1 C7 42.3(6) 2_675 . . . ?
N3 Zn1 N1 C7 -144.8(4) . . . . ?
N2 Zn1 N1 C7 129.5(4) . . . . ?
Zn1 Zn1 N1 C7 -3.1(5) 2_675 . . . ?
O1 Zn1 N1 C6 99.4(4) . . . . ?
O1 Zn1 N1 C6 162.2(4) 2_675 . . . ?
N3 Zn1 N1 C6 -24.8(4) . . . . ?
N2 Zn1 N1 C6 -110.5(4) . . . . ?
Zn1 Zn1 N1 C6 116.9(4) 2_675 . . . ?
O1 Zn1 N2 C3 -175.5(4) . . . . ?
O1 Zn1 N2 C3 -108.7(5) 2_675 . . . ?
N3 Zn1 N2 C3 10.6(5) . . . . ?
N1 Zn1 N2 C3 96.1(5) . . . . ?
Zn1 Zn1 N2 C3 -129.5(4) 2_675 . . . ?
O1 Zn1 N2 C15 -49.6(6) . . . . ?
O1 Zn1 N2 C15 17.3(4) 2_675 . . . ?
N3 Zn1 N2 C15 136.5(4) . . . . ?
N1 Zn1 N2 C15 -137.9(4) . . . . ?
Zn1 Zn1 N2 C15 -3.6(5) 2_675 . . . ?
O1 Zn1 N2 C2 67.0(6) . . . . ?
O1 Zn1 N2 C2 133.8(5) 2_675 . . . ?
N3 Zn1 N2 C2 -106.9(5) . . . . ?
N1 Zn1 N2 C2 -21.4(5) . . . . ?
Zn1 Zn1 N2 C2 112.9(4) 2_675 . . . ?
O1 Zn1 N3 C5 -82.0(6) . . . . ?
O1 Zn1 N3 C5 -176.1(6) 2_675 . . . ?
N2 Zn1 N3 C5 94.3(6) . . . . ?
N1 Zn1 N3 C5 7.3(6) . . . . ?
Zn1 Zn1 N3 C5 -130.9(6) 2_675 . . . ?
O1 Zn1 N3 C4 158.3(5) . . . . ?
O1 Zn1 N3 C4 64.1(5) 2_675 . . . ?
N2 Zn1 N3 C4 -25.4(5) . . . . ?
N1 Zn1 N3 C4 -112.5(5) . . . . ?
Zn1 Zn1 N3 C4 109.3(5) 2_675 . . . ?
O2 Zn2 N4 C21 179.7(4) 2_666 . . . ?
O2 Zn2 N4 C21 112.0(5) . . . . ?
N6 Zn2 N4 C21 -7.6(5) . . . . ?
N5 Zn2 N4 C21 -93.8(5) . . . . ?
Zn2 Zn2 N4 C21 133.1(4) 2_666 . . . ?
O2 Zn2 N4 C22 53.5(6) 2_666 . . . ?
O2 Zn2 N4 C22 -14.3(4) . . . . ?
N6 Zn2 N4 C22 -133.8(4) . . . . ?
N5 Zn2 N4 C22 140.0(4) . . . . ?
Zn2 Zn2 N4 C22 6.9(5) 2_666 . . . ?
O2 Zn2 N4 C16 -62.3(6) 2_666 . . . ?
O2 Zn2 N4 C16 -130.1(5) . . . . ?
N6 Zn2 N4 C16 110.4(5) . . . . ?
N5 Zn2 N4 C16 24.2(5) . . . . ?
Zn2 Zn2 N4 C16 -108.9(4) 2_666 . . . ?
O2 Zn2 N5 C17 145.7(5) 2_666 . . . ?
O2 Zn2 N5 C17 81.4(6) . . . . ?
N6 Zn2 N5 C17 -89.3(5) . . . . ?
N4 Zn2 N5 C17 -4.3(5) . . . . ?
Zn2 Zn2 N5 C17 127.3(5) 2_666 . . . ?
O2 Zn2 N5 C30 21.6(4) 2_666 . . . ?
O2 Zn2 N5 C30 -42.6(6) . . . . ?
N6 Zn2 N5 C30 146.6(4) . . . . ?
N4 Zn2 N5 C30 -128.4(4) . . . . ?
Zn2 Zn2 N5 C30 3.2(5) 2_666 . . . ?
O2 Zn2 N5 C18 -98.3(4) 2_666 . . . ?
O2 Zn2 N5 C18 -162.6(4) . . . . ?
N6 Zn2 N5 C18 26.7(4) . . . . ?
N4 Zn2 N5 C18 111.7(4) . . . . ?
Zn2 Zn2 N5 C18 -116.7(4) 2_666 . . . ?
O2 Zn2 N6 C19 82.0(6) 2_666 . . . ?
O2 Zn2 N6 C19 177.8(5) . . . . ?
N5 Zn2 N6 C19 -6.8(6) . . . . ?
N4 Zn2 N6 C19 -93.6(6) . . . . ?
Zn2 Zn2 N6 C19 132.1(5) 2_666 . . . ?
O2 Zn2 N6 C20 -156.9(4) 2_666 . . . ?
O2 Zn2 N6 C20 -61.0(5) . . . . ?
N5 Zn2 N6 C20 114.3(4) . . . . ?
N4 Zn2 N6 C20 27.6(4) . . . . ?
Zn2 Zn2 N6 C20 -106.7(4) 2_666 . . . ?
C7 N1 C1 C2 -109.9(8) . . . . ?
C6 N1 C1 C2 123.5(9) . . . . ?
Zn1 N1 C1 C2 14.1(10) . . . . ?
N1 C1 C2 N2 -37.0(13) . . . . ?
C3 N2 C2 C1 -78.6(10) . . . . ?
C15 N2 C2 C1 156.6(8) . . . . ?
Zn1 N2 C2 C1 37.2(9) . . . . ?
C15 N2 C3 C4 -117.9(8) . . . . ?
C2 N2 C3 C4 119.3(9) . . . . ?
Zn1 N2 C3 C4 8.2(9) . . . . ?
N2 C3 C4 N3 -33.0(13) . . . . ?
C5 N3 C4 C3 -81.3(10) . . . . ?
Zn1 N3 C4 C3 38.7(10) . . . . ?
C4 N3 C5 C6 128.8(9) . . . . ?
Zn1 N3 C5 C6 13.9(10) . . . . ?
N3 C5 C6 N1 -39.1(12) . . . . ?
C1 N1 C6 C5 -73.1(10) . . . . ?
C7 N1 C6 C5 160.3(7) . . . . ?
Zn1 N1 C6 C5 40.9(9) . . . . ?
C1 N1 C7 C8 178.4(6) . . . . ?
C6 N1 C7 C8 -56.3(7) . . . . ?
Zn1 N1 C7 C8 56.5(6) . . . . ?
N1 C7 C8 C14 -54.8(8) . . . . ?
N1 C7 C8 C9 129.7(6) . . . . ?
C14 C8 C9 C10 -1.4(8) . . . . ?
C7 C8 C9 C10 174.2(6) . . . . ?
C8 C9 C10 C12 1.2(9) . . . . ?
C8 C9 C10 C11 -177.4(6) . . . . ?
C9 C10 C12 C13 1.0(9) . . . . ?
C11 C10 C12 C13 179.6(6) . . . . ?
C10 C12 C13 C14 -2.8(9) . . . . ?
C10 C12 C13 C15 171.5(6) . . . 2_675 ?
Zn1 O1 C14 C13 -143.6(4) . . . . ?
Zn1 O1 C14 C13 34.1(7) 2_675 . . . ?
Zn1 O1 C14 C8 35.8(7) . . . . ?
Zn1 O1 C14 C8 -146.6(4) 2_675 . . . ?
C12 C13 C14 O1 -178.1(5) . . . . ?
C15 C13 C14 O1 7.6(8) 2_675 . . . ?
C12 C13 C14 C8 2.6(8) . . . . ?
C15 C13 C14 C8 -171.7(5) 2_675 . . . ?
C9 C8 C14 O1 -179.8(5) . . . . ?
C7 C8 C14 O1 4.6(8) . . . . ?
C9 C8 C14 C13 -0.5(8) . . . . ?
C7 C8 C14 C13 -176.1(5) . . . . ?
C3 N2 C15 C13 69.8(7) . . . 2_675 ?
C2 N2 C15 C13 -166.2(6) . . . 2_675 ?
Zn1 N2 C15 C13 -54.2(6) . . . 2_675 ?
C21 N4 C16 C17 75.1(9) . . . . ?
C22 N4 C16 C17 -161.3(7) . . . . ?
Zn2 N4 C16 C17 -42.1(8) . . . . ?
C30 N5 C17 C16 106.0(8) . . . . ?
C18 N5 C17 C16 -126.8(8) . . . . ?
Zn2 N5 C17 C16 -18.2(9) . . . . ?
N4 C16 C17 N5 43.3(11) . . . . ?
C17 N5 C18 C19 68.9(9) . . . . ?
C30 N5 C18 C19 -164.3(6) . . . . ?
Zn2 N5 C18 C19 -44.5(7) . . . . ?
C20 N6 C19 C18 -130.0(8) . . . . ?
Zn2 N6 C19 C18 -16.7(9) . . . . ?
N5 C18 C19 N6 43.5(11) . . . . ?
C19 N6 C20 C21 72.4(9) . . . . ?
Zn2 N6 C20 C21 -46.3(7) . . . . ?
C22 N4 C21 C20 109.6(7) . . . . ?
C16 N4 C21 C20 -129.0(7) . . . . ?
Zn2 N4 C21 C20 -17.3(8) . . . . ?
N6 C20 C21 N4 44.2(9) . . . . ?
C21 N4 C22 C23 -72.0(7) . . . . ?
C16 N4 C22 C23 164.9(6) . . . . ?
Zn2 N4 C22 C23 53.3(6) . . . . ?
N4 C22 C23 C29 -58.5(8) . . . . ?
N4 C22 C23 C24 130.3(6) . . . . ?
C29 C23 C24 C25 0.3(9) . . . . ?
C22 C23 C24 C25 171.6(6) . . . . ?
C23 C24 C25 C27 -2.5(9) . . . . ?
C23 C24 C25 C26 -179.5(6) . . . . ?
C24 C25 C27 C28 3.7(9) . . . . ?
C26 C25 C27 C28 -179.3(6) . . . . ?
C25 C27 C28 C29 -2.6(9) . . . . ?
C25 C27 C28 C30 173.9(6) . . . 2_666 ?
Zn2 O2 C29 C23 -146.4(4) 2_666 . . . ?
Zn2 O2 C29 C23 35.8(7) . . . . ?
Zn2 O2 C29 C28 34.0(8) 2_666 . . . ?
Zn2 O2 C29 C28 -143.7(4) . . . . ?
C24 C23 C29 O2 -178.6(5) . . . . ?
C22 C23 C29 O2 10.1(8) . . . . ?
C24 C23 C29 C28 0.9(9) . . . . ?
C22 C23 C29 C28 -170.4(6) . . . . ?
C27 C28 C29 O2 179.7(5) . . . . ?
C30 C28 C29 O2 3.3(8) 2_666 . . . ?
C27 C28 C29 C23 0.2(8) . . . . ?
C30 C28 C29 C23 -176.2(6) 2_666 . . . ?
C17 N5 C30 C28 -177.3(6) . . . 2_666 ?
C18 N5 C30 C28 56.5(7) . . . 2_666 ?
Zn2 N5 C30 C28 -55.9(6) . . . 2_666 ?
